data_7057501
loop_
_publ_author_name
'Pa\'urov\'a, Monika'
'David, Tom\'a\<s'
'C\'isa\<rov\'a, Ivana'
'Lubal, P\<remysl'
'Hermann, Petr'
'Kotek, Jan'

_publ_section_title
;
 Optimization of the selectivity and rate of copper radioisotope
 complexation: formation and dissociation kinetic studies of
 1,4,8-trimethylcyclam-based ligands with different coordinating pendant
 arms
;
_journal_issue 14
_journal_name_full 'New Journal of Chemistry'
_journal_page_first 11908
_journal_paper_doi 10.1039/C8NJ00419F
_journal_volume 42
_journal_year 2018
_chemical_formula_moiety 'C14 H33 N4 O3 P, H2 O'
_chemical_formula_sum 'C14 H35 N4 O4 P'
_chemical_formula_weight 354.43
_space_group_crystal_system triclinic
_space_group_IT_number 2
_space_group_name_Hall '-P 1'
_space_group_name_H-M_alt 'P -1'
_symmetry_space_group_name_Hall '-P 1'
_symmetry_space_group_name_H-M 'P -1'
_atom_sites_solution_hydrogens mixed
_audit_creation_method SHELXL-2014/7
_audit_update_record
;
2018-01-07 deposited with the CCDC.
2018-05-30 downloaded from the CCDC.
;
_cell_angle_alpha 91.4710(10)
_cell_angle_beta 96.5200(10)
_cell_angle_gamma 112.9880(10)
_cell_formula_units_Z 2
_cell_length_a 7.3030(3)
_cell_length_b 8.5648(4)
_cell_length_c 16.4814(7)
_cell_measurement_reflns_used 9936
_cell_measurement_temperature 150(2)
_cell_measurement_theta_max 72.3035
_cell_measurement_theta_min 5.4189
_cell_volume 940.12(7)
_computing_cell_refinement 'SAINT V8.37A (Bruker AXS Inc., 2015)'
_computing_data_collection 'Bruker Instrument Service v2016.1.0.1'
_computing_data_reduction 'SAINT V8.37A (Bruker AXS Inc., 2015)'
_computing_structure_refinement 'SHELXL-2014/7 (Sheldrick, 2014)'
_computing_structure_solution 'XT, VERSION 2014/5'
_diffrn_ambient_temperature 150(2)
_diffrn_detector_area_resol_mean 10.4167
_diffrn_measured_fraction_theta_full 0.996
_diffrn_measured_fraction_theta_max 0.990
_diffrn_measurement_device_type 'Bruker D8 VENTURE Kappa Duo PHOTON 100 CMOS'
_diffrn_measurement_method '\f and \w scans'
_diffrn_radiation_monochromator 'Helios Cu multilayer optic'
_diffrn_radiation_type CuK\a
_diffrn_radiation_wavelength 1.54178
_diffrn_reflns_av_R_equivalents 0.0258
_diffrn_reflns_av_unetI/netI 0.0220
_diffrn_reflns_Laue_measured_fraction_full 0.996
_diffrn_reflns_Laue_measured_fraction_max 0.990
_diffrn_reflns_limit_h_max 7
_diffrn_reflns_limit_h_min -8
_diffrn_reflns_limit_k_max 10
_diffrn_reflns_limit_k_min -10
_diffrn_reflns_limit_l_max 20
_diffrn_reflns_limit_l_min -20
_diffrn_reflns_number 18802
_diffrn_reflns_point_group_measured_fraction_full 0.996
_diffrn_reflns_point_group_measured_fraction_max 0.990
_diffrn_reflns_theta_full 67.679
_diffrn_reflns_theta_max 72.258
_diffrn_reflns_theta_min 2.706
_diffrn_source 'I\mS micro-focus sealed tube'
_exptl_absorpt_coefficient_mu 1.504
_exptl_absorpt_correction_T_max 0.92
_exptl_absorpt_correction_T_min 0.76
_exptl_absorpt_correction_type multi-scan
_exptl_absorpt_process_details
;
SADABS-2014/5 - Bruker AXS area detector scaling and absorption correction
;
_exptl_crystal_colour colourless
_exptl_crystal_density_diffrn 1.252
_exptl_crystal_description plate
_exptl_crystal_F_000 388
_exptl_crystal_size_max 0.407
_exptl_crystal_size_mid 0.228
_exptl_crystal_size_min 0.058
_refine_diff_density_max 0.258
_refine_diff_density_min -0.412
_refine_diff_density_rms 0.086
_refine_ls_extinction_method none
_refine_ls_goodness_of_fit_ref 1.118
_refine_ls_hydrogen_treatment constr
_refine_ls_matrix_type full
_refine_ls_number_parameters 211
_refine_ls_number_reflns 3668
_refine_ls_number_restraints 0
_refine_ls_restrained_S_all 1.118
_refine_ls_R_factor_all 0.0337
_refine_ls_R_factor_gt 0.0304
_refine_ls_shift/su_max 0.000
_refine_ls_shift/su_mean 0.000
_refine_ls_structure_factor_coef Fsqd
_refine_ls_weighting_details 'w=1/[\s^2^(Fo^2^)+(0.0532P)^2^+0.3182P] where P=(Fo^2^+2Fc^2^)/3'
_refine_ls_weighting_scheme calc
_refine_ls_wR_factor_gt 0.0878
_refine_ls_wR_factor_ref 0.0983
_reflns_Friedel_coverage 0.000
_reflns_number_gt 3419
_reflns_number_total 3668
_reflns_threshold_expression 'I > 2\s(I)'
_cod_data_source_file c8nj00419f2.cif
_cod_data_source_block trimefos
_cod_depositor_comments
;
The following automatic conversions were performed:

'_exptl_absorpt_correction_type' value 'multi-Scan' changed to
'multi-scan' according to
/home/data/users/saulius/crontab/automatic-downloads/rss-feeds/RSC/lib/dictionaries/cif_core.dic
dictionary named 'cif_core.dic' version 2.4.2 from 2011-04-26.

Automatic conversion script
Id: cif_fix_values 4973 2017-02-22 13:04:09Z antanas 

 Adding full bibliography for 7057498--7057501.cif.
;
_cod_database_code 7057501
_shelx_shelxl_version_number 2014/7
_shelx_space_group_comment
;
The symmetry employed for this shelxl refinement is uniquely defined
by the following loop, which should always be used as a source of
symmetry information in preference to the above space-group names.
They are only intended as comments.
;
_shelx_estimated_absorpt_t_min 0.580
_shelx_estimated_absorpt_t_max 0.918

loop_
_space_group_symop_operation_xyz
'x, y, z'
'-x, -y, -z'

loop_
_atom_site_label
_atom_site_type_symbol
_atom_site_fract_x
_atom_site_fract_y
_atom_site_fract_z
_atom_site_U_iso_or_equiv
_atom_site_adp_type
_atom_site_occupancy
_atom_site_site_symmetry_order
_atom_site_calc_flag
_atom_site_refinement_flags_posn
_atom_site_refinement_flags_adp
N1 N 0.82332(16) 0.87430(13) 0.31095(6) 0.0172(2) Uani 1 1 d . .
C2 C 0.9859(2) 0.82177(17) 0.29753(8) 0.0209(3) Uani 1 1 d . .
H21 H 1.1160 0.9200 0.3116 0.025 Uiso 1 1 calc R U
H22 H 0.9722 0.7858 0.2388 0.025 Uiso 1 1 calc R U
C3 C 0.9855(2) 0.67589(17) 0.34879(9) 0.0220(3) Uani 1 1 d . .
H31 H 1.0761 0.6274 0.3284 0.026 Uiso 1 1 calc R U
H32 H 1.0393 0.7212 0.4063 0.026 Uiso 1 1 calc R U
N4 N 0.78017(16) 0.53657(13) 0.34656(7) 0.0181(2) Uani 1 1 d . .
H41 H 0.6871 0.5908 0.3597 0.022 Uiso 1 1 calc R U
C5 C 0.7023(2) 0.44489(17) 0.26348(8) 0.0221(3) Uani 1 1 d . .
H51 H 0.7982 0.3980 0.2472 0.027 Uiso 1 1 calc R U
H52 H 0.6944 0.5271 0.2235 0.027 Uiso 1 1 calc R U
C6 C 0.4964(2) 0.30079(17) 0.25987(8) 0.0228(3) Uani 1 1 d . .
H61 H 0.4092 0.3396 0.2894 0.027 Uiso 1 1 calc R U
H62 H 0.5098 0.2038 0.2875 0.027 Uiso 1 1 calc R U
C7 C 0.3993(2) 0.24264(17) 0.17142(9) 0.0259(3) Uani 1 1 d . .
H71 H 0.4876 0.2042 0.1425 0.031 Uiso 1 1 calc R U
H72 H 0.2703 0.1438 0.1713 0.031 Uiso 1 1 calc R U
N8 N 0.36172(18) 0.37429(14) 0.12630(7) 0.0232(3) Uani 1 1 d . .
C9 C 0.2060(2) 0.41526(18) 0.15824(9) 0.0244(3) Uani 1 1 d . .
H91 H 0.2470 0.4498 0.2175 0.029 Uiso 1 1 calc R U
H92 H 0.0805 0.3113 0.1522 0.029 Uiso 1 1 calc R U
C10 C 0.1629(2) 0.55603(18) 0.11633(9) 0.0254(3) Uani 1 1 d . .
H101 H 0.0815 0.5084 0.0625 0.031 Uiso 1 1 calc R U
H102 H 0.0810 0.5936 0.1497 0.031 Uiso 1 1 calc R U
N11 N 0.34045(18) 0.70429(14) 0.10368(7) 0.0224(3) Uani 1 1 d . .
C12 C 0.4613(2) 0.79373(17) 0.18067(8) 0.0225(3) Uani 1 1 d . .
H121 H 0.4596 0.7093 0.2208 0.027 Uiso 1 1 calc R U
H122 H 0.4000 0.8674 0.2031 0.027 Uiso 1 1 calc R U
C13 C 0.6776(2) 0.90219(18) 0.17024(8) 0.0245(3) Uani 1 1 d . .
H131 H 0.6801 0.9880 0.1308 0.029 Uiso 1 1 calc R U
H132 H 0.7391 0.8291 0.1475 0.029 Uiso 1 1 calc R U
C14 C 0.8003(2) 0.99229(17) 0.25164(8) 0.0234(3) Uani 1 1 d . .
H141 H 0.9350 1.0717 0.2413 0.028 Uiso 1 1 calc R U
H142 H 0.7341 1.0603 0.2755 0.028 Uiso 1 1 calc R U
C15 C 0.83592(19) 0.93869(16) 0.39605(8) 0.0187(3) Uani 1 1 d . .
H151 H 0.8725 1.0630 0.3983 0.022 Uiso 1 1 calc R U
H12 H 0.9422 0.9175 0.4310 0.022 Uiso 1 1 calc R U
P1 P 0.59843(5) 0.83505(4) 0.43466(2) 0.01708(11) Uani 1 1 d . .
O11 O 0.45196(14) 0.91073(12) 0.39108(6) 0.0236(2) Uani 1 1 d . .
H11P H 0.4196 0.9807 0.4237 0.028 Uiso 1 1 d R U
O12 O 0.52372(14) 0.64889(11) 0.40781(6) 0.0243(2) Uani 1 1 d . .
O13 O 0.63463(15) 0.87986(12) 0.52619(6) 0.0229(2) Uani 1 1 d . .
C20 C 0.7849(2) 0.41982(18) 0.41186(9) 0.0245(3) Uani 1 1 d . .
H201 H 0.6507 0.3300 0.4110 0.037 Uiso 1 1 calc R U
H202 H 0.8273 0.4843 0.4654 0.037 Uiso 1 1 calc R U
H203 H 0.8799 0.3686 0.4020 0.037 Uiso 1 1 calc R U
C30 C 0.3076(3) 0.3193(2) 0.03923(9) 0.0341(4) Uani 1 1 d . .
H301 H 0.2913 0.4109 0.0088 0.051 Uiso 1 1 calc R U
H302 H 0.1813 0.2183 0.0309 0.051 Uiso 1 1 calc R U
H303 H 0.4140 0.2918 0.0195 0.051 Uiso 1 1 calc R U
C40 C 0.2783(2) 0.81681(19) 0.05321(9) 0.0326(4) Uani 1 1 d . .
H401 H 0.2141 0.7581 -0.0007 0.049 Uiso 1 1 calc R U
H402 H 0.3962 0.9195 0.0467 0.049 Uiso 1 1 calc R U
H403 H 0.1829 0.8485 0.0797 0.049 Uiso 1 1 calc R U
O1W O 0.19359(14) 0.34460(13) 0.40005(7) 0.0288(2) Uani 1 1 d . .
H1W H 0.2953 0.4407 0.4081 0.035 Uiso 1 1 d R U
H2W H 0.2453 0.2711 0.4220 0.035 Uiso 1 1 d R U

loop_
_atom_site_aniso_label
_atom_site_aniso_U_11
_atom_site_aniso_U_22
_atom_site_aniso_U_33
_atom_site_aniso_U_23
_atom_site_aniso_U_13
_atom_site_aniso_U_12
N1 0.0153(5) 0.0161(5) 0.0194(5) 0.0006(4) 0.0020(4) 0.0053(4)
C2 0.0157(6) 0.0215(6) 0.0254(7) 0.0013(5) 0.0049(5) 0.0068(5)
C3 0.0153(6) 0.0222(6) 0.0289(7) 0.0003(5) 0.0019(5) 0.0082(5)
N4 0.0172(5) 0.0175(5) 0.0219(5) 0.0002(4) 0.0027(4) 0.0092(4)
C5 0.0232(7) 0.0213(6) 0.0217(6) -0.0025(5) 0.0050(5) 0.0084(5)
C6 0.0235(7) 0.0184(6) 0.0270(7) 0.0018(5) 0.0038(5) 0.0085(5)
C7 0.0272(7) 0.0177(6) 0.0312(7) -0.0040(5) 0.0026(6) 0.0080(6)
N8 0.0267(6) 0.0214(6) 0.0204(6) -0.0025(4) 0.0033(5) 0.0084(5)
C9 0.0237(7) 0.0228(7) 0.0254(7) 0.0020(5) 0.0046(5) 0.0077(6)
C10 0.0222(7) 0.0246(7) 0.0267(7) 0.0006(5) -0.0010(5) 0.0074(6)
N11 0.0256(6) 0.0205(6) 0.0183(5) 0.0011(4) -0.0012(4) 0.0072(5)
C12 0.0218(7) 0.0248(7) 0.0191(6) -0.0002(5) 0.0002(5) 0.0082(6)
C13 0.0239(7) 0.0275(7) 0.0219(7) 0.0056(5) 0.0026(5) 0.0098(6)
C14 0.0217(7) 0.0179(6) 0.0275(7) 0.0046(5) 0.0010(5) 0.0051(5)
C15 0.0166(6) 0.0155(6) 0.0216(6) -0.0031(5) -0.0002(5) 0.0047(5)
P1 0.01602(18) 0.01426(18) 0.02161(19) -0.00164(12) 0.00339(12) 0.00666(13)
O11 0.0220(5) 0.0275(5) 0.0241(5) -0.0074(4) -0.0028(4) 0.0150(4)
O12 0.0212(5) 0.0146(5) 0.0370(6) -0.0020(4) 0.0125(4) 0.0049(4)
O13 0.0292(5) 0.0250(5) 0.0210(5) 0.0010(4) 0.0048(4) 0.0173(4)
C20 0.0250(7) 0.0258(7) 0.0261(7) 0.0062(5) 0.0037(5) 0.0134(6)
C30 0.0409(9) 0.0355(8) 0.0230(7) -0.0055(6) 0.0023(6) 0.0130(7)
C40 0.0372(9) 0.0267(7) 0.0284(7) 0.0039(6) -0.0070(6) 0.0096(6)
O1W 0.0172(5) 0.0216(5) 0.0447(6) 0.0024(4) 0.0015(4) 0.0053(4)

loop_
_atom_type_symbol
_atom_type_description
_atom_type_scat_dispersion_real
_atom_type_scat_dispersion_imag
_atom_type_scat_source
C C 0.0181 0.0091 'International Tables Vol C Tables 4.2.6.8 and 6.1.1.4'
H H 0.0000 0.0000 'International Tables Vol C Tables 4.2.6.8 and 6.1.1.4'
N N 0.0311 0.0180 'International Tables Vol C Tables 4.2.6.8 and 6.1.1.4'
O O 0.0492 0.0322 'International Tables Vol C Tables 4.2.6.8 and 6.1.1.4'
P P 0.2955 0.4335 'International Tables Vol C Tables 4.2.6.8 and 6.1.1.4'

loop_
_geom_angle_atom_site_label_1
_geom_angle_atom_site_label_2
_geom_angle_atom_site_label_3
_geom_angle
C2 N1 C14 112.32(10)
C2 N1 C15 113.45(10)
C14 N1 C15 112.16(10)
N1 C2 C3 112.15(10)
N1 C2 H21 109.2
C3 C2 H21 109.2
N1 C2 H22 109.2
C3 C2 H22 109.2
H21 C2 H22 107.9
N4 C3 C2 113.08(10)
N4 C3 H31 109.0
C2 C3 H31 109.0
N4 C3 H32 109.0
C2 C3 H32 109.0
H31 C3 H32 107.8
C20 N4 C5 112.60(10)
C20 N4 C3 109.43(10)
C5 N4 C3 111.86(10)
C20 N4 H41 107.6
C5 N4 H41 107.6
C3 N4 H41 107.6
N4 C5 C6 112.99(11)
N4 C5 H51 109.0
C6 C5 H51 109.0
N4 C5 H52 109.0
C6 C5 H52 109.0
H51 C5 H52 107.8
C5 C6 C7 111.01(11)
C5 C6 H61 109.4
C7 C6 H61 109.4
C5 C6 H62 109.4
C7 C6 H62 109.4
H61 C6 H62 108.0
N8 C7 C6 113.88(11)
N8 C7 H71 108.8
C6 C7 H71 108.8
N8 C7 H72 108.8
C6 C7 H72 108.8
H71 C7 H72 107.7
C30 N8 C9 111.16(12)
C30 N8 C7 109.80(11)
C9 N8 C7 111.04(11)
N8 C9 C10 114.32(11)
N8 C9 H91 108.7
C10 C9 H91 108.7
N8 C9 H92 108.7
C10 C9 H92 108.7
H91 C9 H92 107.6
N11 C10 C9 114.91(12)
N11 C10 H101 108.5
C9 C10 H101 108.5
N11 C10 H102 108.5
C9 C10 H102 108.5
H101 C10 H102 107.5
C40 N11 C10 108.95(11)
C40 N11 C12 111.45(11)
C10 N11 C12 112.69(11)
N11 C12 C13 112.66(11)
N11 C12 H121 109.1
C13 C12 H121 109.1
N11 C12 H122 109.1
C13 C12 H122 109.1
H121 C12 H122 107.8
C12 C13 C14 111.46(11)
C12 C13 H131 109.3
C14 C13 H131 109.3
C12 C13 H132 109.3
C14 C13 H132 109.3
H131 C13 H132 108.0
N1 C14 C13 113.01(11)
N1 C14 H141 109.0
C13 C14 H141 109.0
N1 C14 H142 109.0
C13 C14 H142 109.0
H141 C14 H142 107.8
N1 C15 P1 110.66(8)
N1 C15 H151 109.5
P1 C15 H151 109.5
N1 C15 H12 109.5
P1 C15 H12 109.5
H151 C15 H12 108.1
O12 P1 O13 116.15(6)
O12 P1 O11 109.26(6)
O13 P1 O11 110.59(5)
O12 P1 C15 106.61(6)
O13 P1 C15 107.36(6)
O11 P1 C15 106.32(6)
P1 O11 H11P 115.4
N4 C20 H201 109.5
N4 C20 H202 109.5
H201 C20 H202 109.5
N4 C20 H203 109.5
H201 C20 H203 109.5
H202 C20 H203 109.5
N8 C30 H301 109.5
N8 C30 H302 109.5
H301 C30 H302 109.5
N8 C30 H303 109.5
H301 C30 H303 109.5
H302 C30 H303 109.5
N11 C40 H401 109.5
N11 C40 H402 109.5
H401 C40 H402 109.5
N11 C40 H403 109.5
H401 C40 H403 109.5
H402 C40 H403 109.5
H1W O1W H2W 102.5

loop_
_geom_bond_atom_site_label_1
_geom_bond_atom_site_label_2
_geom_bond_distance
N1 C2 1.4602(17)
N1 C14 1.4666(16)
N1 C15 1.4735(16)
C2 C3 1.5254(18)
C2 H21 0.9900
C2 H22 0.9900
C3 N4 1.5039(16)
C3 H31 0.9900
C3 H32 0.9900
N4 C20 1.4944(16)
N4 C5 1.4947(16)
N4 H41 1.0000
C5 C6 1.5214(18)
C5 H51 0.9900
C5 H52 0.9900
C6 C7 1.5259(19)
C6 H61 0.9900
C6 H62 0.9900
C7 N8 1.4621(18)
C7 H71 0.9900
C7 H72 0.9900
N8 C30 1.4590(17)
N8 C9 1.4600(18)
C9 C10 1.5230(19)
C9 H91 0.9900
C9 H92 0.9900
C10 N11 1.4582(18)
C10 H101 0.9900
C10 H102 0.9900
N11 C40 1.4572(18)
N11 C12 1.4640(16)
C12 C13 1.5206(19)
C12 H121 0.9900
C12 H122 0.9900
C13 C14 1.5271(18)
C13 H131 0.9900
C13 H132 0.9900
C14 H141 0.9900
C14 H142 0.9900
C15 P1 1.8106(13)
C15 H151 0.9900
C15 H12 0.9900
P1 O12 1.5050(9)
P1 O13 1.5143(9)
P1 O11 1.5719(10)
O11 H11P 0.9100
C20 H201 0.9800
C20 H202 0.9800
C20 H203 0.9800
C30 H301 0.9800
C30 H302 0.9800
C30 H303 0.9800
C40 H401 0.9800
C40 H402 0.9800
C40 H403 0.9800
O1W H1W 0.8608
O1W H2W 0.9141
